data_4309879
loop_
_publ_author_name
'Maxim N. Sokolov'
'Pavel A. Abramov'
'Artem L. Gushchin'
'Irina V. Kalinina'
'Dmitry Y. Naumov'
'Alexander V. Virovets'
'Eugenia V. Peresypkina'
'Cristian Vicent'
'Rosa Llusar'
'Vladimir P. Fedin'

_publ_contact_author_address
;Nikolaev Institute of Inorganic Chemistry,
SB Russian Academy of Sciences,
Academition Lavrentiev Avenue 3,
Novosibirsk 90,
630090 Russia
;
_publ_contact_author_email d.y.naumov@ngs.ru
_publ_contact_author_fax 7(3832)344489
_publ_contact_author_name 'Dr. Dmitry Yu. Naumov'
_publ_contact_author_phone 7(3832)344466
_publ_section_title
;
Synthesis and Reactivity of W3Te74+ Clusters and Chalcogen Exchange in the
M3Q7 (M = Mo, W; Q = S, Se, Te) Cluster Family
;
_journal_name_full 'Inorganic Chemistry'
_journal_page_first 8116
_journal_page_last 8124
_journal_paper_doi 10.1021/ic050962c
_journal_volume 44
_journal_year 2005
_chemical_formula_sum 'C6 Br K3 N6 O6 Se3 Te4 W3'
_chemical_formula_weight 1748.16
_space_group_IT_number 4
_symmetry_cell_setting monoclinic
_symmetry_Int_Tables_number 4
_symmetry_space_group_name_Hall 'P 2yb'
_symmetry_space_group_name_H-M 'P 1 21 1'
_atom_sites_solution_hydrogens none
_atom_sites_solution_primary direct
_atom_sites_solution_secondary difmap
_audit_creation_method SHELXL-97
_cell_angle_alpha 90.00
_cell_angle_beta 93.240(2)
_cell_angle_gamma 90.00
_cell_formula_units_Z 4
_cell_length_a 8.5031(8)
_cell_length_b 17.1626(13)
_cell_length_c 20.4991(19)
_cell_measurement_reflns_used 2356
_cell_measurement_temperature 150(2)
_cell_measurement_theta_max 26.23
_cell_measurement_theta_min 2.32
_cell_volume 2986.8(5)
_computing_cell_refinement 'Bruker SAINT'
_computing_data_collection 'Bruker APEX2'
_computing_data_reduction 'Bruker SAINT'
_computing_molecular_graphics 'Bruker SHELXTL'
_computing_publication_material 'Bruker SHELXTL'
_computing_structure_refinement 'Bruker SHELXTL'
_computing_structure_solution 'Bruker SHELXTL'
_diffrn_ambient_temperature 150(2)
_diffrn_detector_area_resol_mean 25
_diffrn_measured_fraction_theta_full 0.989
_diffrn_measured_fraction_theta_max 0.959
_diffrn_measurement_device_type 'Bruker Nonius X8Apex CCD area-detector'
_diffrn_measurement_method '\f scans'
_diffrn_radiation_monochromator graphite
_diffrn_radiation_probe x-ray
_diffrn_radiation_type MoK\a
_diffrn_radiation_wavelength 0.71073
_diffrn_reflns_av_R_equivalents 0.0587
_diffrn_reflns_av_sigmaI/netI 0.1201
_diffrn_reflns_limit_h_max 12
_diffrn_reflns_limit_h_min -12
_diffrn_reflns_limit_k_max 25
_diffrn_reflns_limit_k_min -10
_diffrn_reflns_limit_l_max 30
_diffrn_reflns_limit_l_min -28
_diffrn_reflns_number 24062
_diffrn_reflns_theta_full 30.00
_diffrn_reflns_theta_max 32.55
_diffrn_reflns_theta_min 2.32
_diffrn_source 'fine-focus sealed tube'
_diffrn_standards_decay_% 0
_exptl_absorpt_coefficient_mu 20.799
_exptl_absorpt_correction_T_max 0.3684
_exptl_absorpt_correction_T_min 0.1356
_exptl_absorpt_correction_type empirical
_exptl_absorpt_process_details 'Bruker SADABS'
_exptl_crystal_colour red
_exptl_crystal_density_diffrn 3.888
_exptl_crystal_density_method 'not measured'
_exptl_crystal_description prizm
_exptl_crystal_F_000 3000
_exptl_crystal_size_max 0.16
_exptl_crystal_size_mid 0.12
_exptl_crystal_size_min 0.06
_refine_diff_density_max 2.329
_refine_diff_density_min -1.993
_refine_diff_density_rms 0.445
_refine_ls_abs_structure_details 'Flack H D (1983), Acta Cryst. A39, 876-881'
_refine_ls_abs_structure_Flack 0.051(12)
_refine_ls_extinction_coef 0
_refine_ls_extinction_method none
_refine_ls_goodness_of_fit_ref 0.967
_refine_ls_hydrogen_treatment noref
_refine_ls_matrix_type full
_refine_ls_number_parameters 578
_refine_ls_number_reflns 13468
_refine_ls_number_restraints 49
_refine_ls_restrained_S_all 0.966
_refine_ls_R_factor_all 0.0895
_refine_ls_R_factor_gt 0.0515
_refine_ls_shift/su_max 0.007
_refine_ls_shift/su_mean 0.000
_refine_ls_structure_factor_coef Fsqd
_refine_ls_weighting_details 'calc w=1/[\s^2^(Fo^2^)+(0.0324P)^2^] where P=(Fo^2^+2Fc^2^)/3'
_refine_ls_weighting_scheme calc
_refine_ls_wR_factor_gt 0.1116
_refine_ls_wR_factor_ref 0.1211
_reflns_number_gt 9082
_reflns_number_total 13468
_reflns_threshold_expression >2\s(I)
_cod_data_source_file ic050962csi20050614_030401.cif
_cod_data_source_block pa63
_cod_original_sg_symbol_H-M 'P 21'
_cod_database_code 4309879

loop_
_symmetry_equiv_pos_as_xyz
'x, y, z'
'-x, y+1/2, -z'

loop_
_atom_site_label
_atom_site_type_symbol
_atom_site_fract_x
_atom_site_fract_y
_atom_site_fract_z
_atom_site_U_iso_or_equiv
_atom_site_adp_type
_atom_site_occupancy
_atom_site_symmetry_multiplicity
_atom_site_calc_flag
_atom_site_refinement_flags
_atom_site_disorder_assembly
_atom_site_disorder_group
W1 W 0.58198(9) 0.42344(5) 0.42561(4) 0.01788(18) Uani 1 1 d . . .
W2 W 0.48397(9) 0.32567(5) 0.52671(5) 0.01984(19) Uani 1 1 d . . .
W3 W 0.57613(10) 0.26018(5) 0.40831(5) 0.01952(19) Uani 1 1 d . . .
W4 W 0.45275(9) 0.58402(5) 0.09808(4) 0.01860(18) Uani 1 1 d . . .
W5 W 0.44408(9) 0.42053(5) 0.08082(4) 0.01752(18) Uani 1 1 d . . .
W6 W 0.55006(10) 0.51693(5) -0.01926(4) 0.02106(19) Uani 1 1 d . . .
Te2 Te 0.24244(15) 0.51528(9) 0.01119(7) 0.0229(3) Uani 1 1 d . . .
Te4 Te 0.78802(14) 0.32904(9) 0.49322(7) 0.0223(3) Uani 1 1 d . . .
Te12 Te 0.29372(16) 0.44260(9) 0.47608(8) 0.0262(3) Uani 1 1 d . . .
Te22 Te 0.28469(17) 0.23040(10) 0.45360(8) 0.0277(4) Uani 1 1 d . . .
Te32 Te 0.41305(15) 0.35628(9) 0.32402(8) 0.0244(3) Uani 1 1 d . . .
Te42 Te 0.61180(15) 0.48771(10) 0.18330(8) 0.0253(3) Uani 1 1 d . . .
Te52 Te 0.73390(16) 0.39880(9) 0.03282(8) 0.0258(3) Uani 1 1 d . . .
Te62 Te 0.74568(18) 0.61202(10) 0.05512(8) 0.0298(4) Uani 1 1 d . . .
Br1 Br 0.0755(2) 0.35645(17) 0.36947(13) 0.0348(6) Uani 1 1 d . . .
Br2 Br 0.9514(2) 0.48551(18) 0.13701(14) 0.0402(7) Uani 1 1 d . . .
Se11 Se 0.5376(3) 0.47564(14) 0.54492(12) 0.0252(5) Uani 1 1 d . . .
Se21 Se 0.5267(3) 0.17443(14) 0.51209(12) 0.0263(5) Uani 1 1 d . . .
Se31 Se 0.7079(2) 0.35530(13) 0.32535(11) 0.0201(5) Uani 1 1 d . . .
Se41 Se 0.3180(2) 0.48922(13) 0.18009(11) 0.0204(5) Uani 1 1 d . . .
Se51 Se 0.4905(2) 0.36745(13) -0.03808(11) 0.0231(5) Uani 1 1 d . . .
Se61 Se 0.5088(3) 0.66851(14) -0.00630(13) 0.0287(5) Uani 1 1 d . . .
K1 K 0.2262(6) 0.6584(3) 0.2805(3) 0.0333(12) Uani 1 1 d . . .
K2 K 0.0274(6) 0.8844(3) 0.2906(3) 0.0444(13) Uani 1 1 d . . .
K3 K 0.7740(6) 0.6542(3) 0.3226(3) 0.0354(13) Uani 1 1 d . . .
K4 K 1.2573(7) 0.1808(4) 0.1817(3) 0.0470(16) Uani 1 1 d . . .
K5 K 0.7805(6) 0.1716(4) 0.2209(3) 0.0430(15) Uani 1 1 d . . .
K6 K 0.5264(6) 0.8805(3) 0.2451(3) 0.0427(13) Uani 1 1 d . . .
O1W O -0.0031(18) 0.5401(10) 0.2901(9) 0.038(4) Uani 1 1 d . . .
O2W O 0.0778(18) 0.6647(11) 0.3970(8) 0.036(4) Uani 1 1 d . . .
O3W O -0.0602(16) 0.7268(8) 0.2228(7) 0.030(3) Uani 1 1 d . . .
O4W O 0.045(2) 1.0049(12) 0.4099(11) 0.063(6) Uani 1 1 d . . .
O5W O -0.1811(19) 0.8928(12) 0.1774(10) 0.059(6) Uani 1 1 d . . .
O6W O 0.272(2) 0.9982(12) 0.2952(14) 0.100(9) Uani 1 1 d . . .
O7W O 0.2313(19) 0.8609(11) 0.1796(9) 0.046(5) Uani 1 1 d . . .
O8W O 0.727(3) 0.9838(14) 0.3107(12) 0.073(7) Uani 1 1 d . . .
O9W O -0.061(2) 0.8170(12) 0.0740(10) 0.057(6) Uani 1 1 d . . .
O10W O 1.034(2) 0.2880(13) 0.2183(15) 0.091(10) Uani 1 1 d . . .
O11W O 0.934(2) 0.1729(13) 0.1018(12) 0.069(7) Uani 1 1 d . . .
O12W O 1.022(4) 0.0738(18) 0.2355(17) 0.140(12) Uani 1 1 d U . .
N11 N 0.478(2) 0.5780(12) 0.3399(9) 0.028(4) Uani 1 1 d . . .
N12 N 0.883(2) 0.5399(13) 0.4346(10) 0.035(5) Uani 1 1 d . . .
N21 N 0.211(2) 0.3138(12) 0.6339(10) 0.035(5) Uani 1 1 d . . .
N22 N 0.676(2) 0.3041(11) 0.6687(9) 0.026(4) Uani 1 1 d . . .
N31 N 0.460(2) 0.1321(13) 0.2954(11) 0.036(5) Uani 1 1 d U . .
N32 N 0.874(3) 0.1413(14) 0.3897(12) 0.047(6) Uani 1 1 d . . .
N41 N 0.572(3) 0.7147(13) 0.2087(12) 0.050(7) Uani 1 1 d . . .
N42 N 0.149(3) 0.7014(14) 0.1233(12) 0.045(6) Uani 1 1 d . . .
N51 N 0.544(2) 0.2609(12) 0.1690(11) 0.037(5) Uani 1 1 d . . .
N52 N 0.139(2) 0.3002(12) 0.0730(10) 0.029(4) Uani 1 1 d U . .
N61 N 0.841(3) 0.5349(18) -0.1195(13) 0.068(9) Uani 1 1 d . . .
N62 N 0.382(3) 0.5442(16) -0.1681(13) 0.057(7) Uani 1 1 d . . .
C11 C 0.514(2) 0.5234(12) 0.3695(10) 0.019(4) Uani 1 1 d U . .
C12 C 0.7835(19) 0.4944(12) 0.4324(10) 0.018(4) Uani 1 1 d U . .
C21 C 0.298(2) 0.3170(12) 0.5955(11) 0.022(5) Uani 1 1 d . . .
C22 C 0.608(2) 0.3144(14) 0.6213(15) 0.035(6) Uani 1 1 d . . .
C31 C 0.497(2) 0.1781(13) 0.3359(11) 0.022(4) Uani 1 1 d U . .
C32 C 0.771(3) 0.1851(16) 0.3953(13) 0.036(6) Uani 1 1 d . . .
C41 C 0.537(2) 0.6681(14) 0.1691(10) 0.023(5) Uani 1 1 d . . .
C42 C 0.260(3) 0.6596(13) 0.1089(10) 0.023(5) Uani 1 1 d . . .
C51 C 0.5129(18) 0.3176(11) 0.1354(10) 0.014(4) Uani 1 1 d U . .
C52 C 0.239(3) 0.3429(15) 0.0731(12) 0.033(5) Uani 1 1 d U . .
C61 C 0.744(3) 0.5239(14) -0.0810(13) 0.040(6) Uani 1 1 d . . .
C62 C 0.436(3) 0.5342(14) -0.1145(12) 0.036(6) Uani 1 1 d . . .

loop_
_atom_site_aniso_label
_atom_site_aniso_U_11
_atom_site_aniso_U_22
_atom_site_aniso_U_33
_atom_site_aniso_U_23
_atom_site_aniso_U_13
_atom_site_aniso_U_12
W1 0.0190(4) 0.0184(4) 0.0164(5) 0.0016(4) 0.0027(3) 0.0005(3)
W2 0.0239(4) 0.0202(4) 0.0157(5) 0.0010(4) 0.0034(3) 0.0006(3)
W3 0.0232(4) 0.0195(4) 0.0162(5) 0.0005(4) 0.0036(3) 0.0012(3)
W4 0.0216(4) 0.0185(4) 0.0158(4) -0.0002(4) 0.0022(3) 0.0001(3)
W5 0.0187(4) 0.0185(4) 0.0155(4) 0.0009(4) 0.0024(3) -0.0004(3)
W6 0.0289(4) 0.0183(4) 0.0167(5) -0.0006(4) 0.0073(4) -0.0029(3)
Te2 0.0233(6) 0.0252(8) 0.0199(8) 0.0010(6) -0.0022(6) 0.0006(5)
Te4 0.0214(6) 0.0256(8) 0.0195(8) 0.0022(6) -0.0011(5) 0.0030(5)
Te12 0.0257(7) 0.0274(8) 0.0260(9) 0.0017(7) 0.0059(6) 0.0050(5)
Te22 0.0273(7) 0.0316(9) 0.0247(9) -0.0028(7) 0.0055(6) -0.0076(6)
Te32 0.0257(6) 0.0260(8) 0.0218(8) 0.0009(7) 0.0031(6) -0.0006(5)
Te42 0.0259(7) 0.0276(8) 0.0225(8) 0.0001(7) 0.0026(6) 0.0001(6)
Te52 0.0239(7) 0.0279(8) 0.0264(9) -0.0002(7) 0.0081(6) 0.0020(5)
Te62 0.0327(8) 0.0294(8) 0.0282(9) -0.0057(7) 0.0098(7) -0.0103(6)
Br1 0.0205(10) 0.0504(16) 0.0335(15) -0.0037(13) 0.0022(10) -0.0007(10)
Br2 0.0172(10) 0.0595(19) 0.0441(17) -0.0134(15) 0.0027(10) 0.0000(10)
Se11 0.0329(11) 0.0211(12) 0.0219(13) 0.0010(10) 0.0050(10) -0.0004(9)
Se21 0.0388(12) 0.0218(12) 0.0190(13) 0.0022(10) 0.0076(10) -0.0011(9)
Se31 0.0161(9) 0.0246(12) 0.0199(12) 0.0017(10) 0.0043(8) 0.0010(8)
Se41 0.0186(9) 0.0232(11) 0.0195(12) -0.0003(10) 0.0027(8) 0.0014(8)
Se51 0.0320(11) 0.0195(11) 0.0183(12) -0.0019(10) 0.0047(9) -0.0014(8)
Se61 0.0457(13) 0.0169(11) 0.0239(13) 0.0017(10) 0.0072(11) -0.0003(9)
K1 0.032(2) 0.033(3) 0.035(3) -0.003(2) -0.003(2) 0.003(2)
K2 0.043(3) 0.052(3) 0.038(3) 0.010(3) 0.010(3) -0.001(3)
K3 0.031(3) 0.031(3) 0.045(4) 0.003(3) 0.003(2) 0.001(2)
K4 0.043(3) 0.055(4) 0.042(4) 0.005(3) -0.007(3) -0.018(3)
K5 0.033(3) 0.046(4) 0.049(4) -0.003(3) -0.002(3) 0.004(2)
K6 0.049(3) 0.038(3) 0.042(3) 0.004(3) 0.008(3) -0.004(2)
O1W 0.037(9) 0.041(10) 0.036(11) -0.005(8) -0.001(8) 0.004(7)
O2W 0.045(9) 0.047(11) 0.017(9) -0.003(8) 0.021(7) -0.002(8)
O3W 0.039(8) 0.035(8) 0.018(8) 0.005(7) 0.012(7) 0.004(6)
O4W 0.094(14) 0.033(11) 0.062(15) 0.008(10) 0.007(11) 0.028(10)
O5W 0.035(10) 0.076(13) 0.068(14) 0.033(11) 0.012(9) 0.003(9)
O6W 0.068(14) 0.043(12) 0.18(3) -0.008(16) -0.039(16) 0.008(11)
O7W 0.047(10) 0.043(12) 0.046(12) -0.011(10) 0.010(9) -0.012(8)
O8W 0.092(15) 0.052(15) 0.075(18) 0.001(13) 0.006(13) -0.012(12)
O9W 0.060(11) 0.059(14) 0.049(13) -0.018(10) -0.014(10) 0.016(10)
O10W 0.064(13) 0.060(15) 0.15(3) -0.054(16) 0.070(15) -0.008(11)
O11W 0.071(13) 0.048(14) 0.086(18) 0.007(12) -0.012(12) -0.043(11)
O12W 0.136(13) 0.141(13) 0.143(14) 0.009(8) 0.015(8) 0.008(8)
N11 0.035(10) 0.028(11) 0.021(10) 0.004(8) -0.001(8) 0.012(8)
N12 0.048(12) 0.040(12) 0.015(10) 0.002(9) -0.005(9) -0.008(9)
N21 0.045(11) 0.043(13) 0.018(10) 0.002(9) 0.020(9) 0.016(9)
N22 0.030(9) 0.027(10) 0.020(10) -0.004(8) 0.000(8) -0.003(7)
N31 0.039(7) 0.038(8) 0.031(8) -0.005(6) -0.009(6) 0.004(6)
N32 0.076(16) 0.030(13) 0.033(14) -0.002(10) 0.001(12) 0.014(11)
N41 0.083(17) 0.033(12) 0.034(13) -0.015(10) -0.008(12) 0.027(11)
N42 0.061(14) 0.037(13) 0.041(14) 0.015(11) 0.038(11) 0.021(11)
N51 0.046(11) 0.024(10) 0.037(13) 0.008(10) -0.012(10) 0.008(9)
N52 0.030(7) 0.027(7) 0.030(8) -0.010(6) 0.000(6) -0.006(6)
N61 0.050(14) 0.11(2) 0.049(17) -0.025(16) 0.039(13) -0.022(14)
N62 0.066(16) 0.062(17) 0.043(16) 0.007(13) -0.004(13) -0.017(13)
C11 0.020(6) 0.019(7) 0.017(7) 0.005(6) -0.006(6) 0.002(5)
C12 0.012(6) 0.023(7) 0.021(7) 0.009(6) 0.006(5) 0.004(5)
C21 0.027(10) 0.014(10) 0.026(12) 0.014(8) 0.005(9) -0.005(7)
C22 0.018(10) 0.027(13) 0.058(19) 0.014(12) 0.002(11) 0.009(8)
C31 0.018(6) 0.031(8) 0.019(7) 0.000(6) 0.009(6) -0.001(6)
C32 0.027(11) 0.050(16) 0.033(15) -0.013(13) 0.010(10) 0.017(11)
C41 0.020(10) 0.034(12) 0.014(10) 0.006(9) -0.008(8) 0.005(8)
C42 0.037(11) 0.026(11) 0.005(10) 0.008(9) -0.008(9) -0.014(9)
C51 0.007(6) 0.010(6) 0.023(7) 0.004(5) 0.001(5) -0.003(5)
C52 0.037(7) 0.033(8) 0.029(8) 0.009(6) 0.009(6) -0.002(6)
C61 0.062(16) 0.029(13) 0.031(15) -0.010(12) 0.012(13) 0.012(12)
C62 0.069(17) 0.024(12) 0.015(12) -0.005(10) -0.003(12) -0.020(11)

loop_
_atom_type_symbol
_atom_type_description
_atom_type_scat_dispersion_real
_atom_type_scat_dispersion_imag
_atom_type_scat_source
C C 0.0033 0.0016 'International Tables Vol C Tables 4.2.6.8 and 6.1.1.4'
N N 0.0061 0.0033 'International Tables Vol C Tables 4.2.6.8 and 6.1.1.4'
Se Se -0.0929 2.2259 'International Tables Vol C Tables 4.2.6.8 and 6.1.1.4'
Br Br -0.2901 2.4595 'International Tables Vol C Tables 4.2.6.8 and 6.1.1.4'
Te Te -0.5308 1.6751 'International Tables Vol C Tables 4.2.6.8 and 6.1.1.4'
W W -0.8490 6.8722 'International Tables Vol C Tables 4.2.6.8 and 6.1.1.4'
O O 0.0106 0.0060 'International Tables Vol C Tables 4.2.6.8 and 6.1.1.4'
K K 0.2009 0.2494 'International Tables Vol C Tables 4.2.6.8 and 6.1.1.4'

loop_
_geom_angle_atom_site_label_1
_geom_angle_atom_site_label_2
_geom_angle_atom_site_label_3
_geom_angle
_geom_angle_site_symmetry_1
_geom_angle_site_symmetry_3
_geom_angle_publ_flag
C12 W1 C11 76.4(7) . . ?
C12 W1 Se31 86.7(6) . . ?
C11 W1 Se31 92.6(6) . . ?
C12 W1 Se11 84.3(6) . . ?
C11 W1 Se11 100.2(6) . . ?
Se31 W1 Se11 162.11(7) . . ?
C12 W1 Te4 79.1(5) . . ?
C11 W1 Te4 155.1(5) . . ?
Se31 W1 Te4 81.63(6) . . ?
Se11 W1 Te4 81.48(6) . . ?
C12 W1 Te32 133.6(6) . . ?
C11 W1 Te32 79.2(5) . . ?
Se31 W1 Te32 55.71(5) . . ?
Se11 W1 Te32 138.87(6) . . ?
Te4 W1 Te32 115.89(6) . . ?
C12 W1 Te12 130.6(6) . . ?
C11 W1 Te12 83.4(5) . . ?
Se31 W1 Te12 139.36(6) . . ?
Se11 W1 Te12 55.45(6) . . ?
Te4 W1 Te12 116.49(6) . . ?
Te32 W1 Te12 83.95(5) . . ?
C12 W1 W3 126.3(5) . . ?
C11 W1 W3 136.9(6) . . ?
Se31 W1 W3 57.89(6) . . ?
Se11 W1 W3 116.65(6) . . ?
Te4 W1 W3 58.48(4) . . ?
Te32 W1 W3 58.56(4) . . ?
Te12 W1 W3 99.04(5) . . ?
C12 W1 W2 124.6(6) . . ?
C11 W1 W2 142.4(5) . . ?
Se31 W1 W2 117.15(6) . . ?
Se11 W1 W2 57.41(6) . . ?
Te4 W1 W2 58.62(4) . . ?
Te32 W1 W2 98.33(5) . . ?
Te12 W1 W2 59.10(4) . . ?
W3 W1 W2 59.98(3) . . ?
C22 W2 C21 75.6(8) . . ?
C22 W2 Se11 83.6(6) . . ?
C21 W2 Se11 95.8(5) . . ?
C22 W2 Se21 87.2(6) . . ?
C21 W2 Se21 96.7(5) . . ?
Se11 W2 Se21 162.15(7) . . ?
C22 W2 Te4 78.7(6) . . ?
C21 W2 Te4 154.3(5) . . ?
Se11 W2 Te4 81.69(6) . . ?
Se21 W2 Te4 81.55(7) . . ?
C22 W2 Te22 133.9(6) . . ?
C21 W2 Te22 82.2(6) . . ?
Se11 W2 Te22 139.18(7) . . ?
Se21 W2 Te22 55.67(6) . . ?
Te4 W2 Te22 116.31(6) . . ?
C22 W2 Te12 130.7(6) . . ?
C21 W2 Te12 82.0(5) . . ?
Se11 W2 Te12 55.47(6) . . ?
Se21 W2 Te12 139.28(7) . . ?
Te4 W2 Te12 116.01(6) . . ?
Te22 W2 Te12 84.05(5) . . ?
C22 W2 W3 126.1(6) . . ?
C21 W2 W3 140.7(6) . . ?
Se11 W2 W3 117.12(7) . . ?
Se21 W2 W3 57.64(6) . . ?
Te4 W2 W3 58.44(4) . . ?
Te22 W2 W3 59.04(4) . . ?
Te12 W2 W3 98.75(5) . . ?
C22 W2 W1 124.1(6) . . ?
C21 W2 W1 140.1(5) . . ?
Se11 W2 W1 57.92(6) . . ?
Se21 W2 W1 116.87(7) . . ?
Te4 W2 W1 58.50(4) . . ?
Te22 W2 W1 98.75(5) . . ?
Te12 W2 W1 58.73(4) . . ?
W3 W2 W1 59.94(3) . . ?
C32 W3 C31 74.4(9) . . ?
C32 W3 Se21 85.7(7) . . ?
C31 W3 Se21 97.7(6) . . ?
C32 W3 Se31 86.1(7) . . ?
C31 W3 Se31 95.1(6) . . ?
Se21 W3 Se31 162.27(7) . . ?
C32 W3 Te4 81.3(7) . . ?
C31 W3 Te4 155.7(5) . . ?
Se21 W3 Te4 81.70(7) . . ?
Se31 W3 Te4 81.57(6) . . ?
C32 W3 Te32 131.5(7) . . ?
C31 W3 Te32 80.1(6) . . ?
Se21 W3 Te32 138.88(7) . . ?
Se31 W3 Te32 55.69(5) . . ?
Te4 W3 Te32 116.24(6) . . ?
C32 W3 Te22 130.9(7) . . ?
C31 W3 Te22 81.7(5) . . ?
Se21 W3 Te22 55.62(6) . . ?
Se31 W3 Te22 138.99(6) . . ?
Te4 W3 Te22 116.44(6) . . ?
Te32 W3 Te22 83.67(5) . . ?
C32 W3 W1 127.4(7) . . ?
C31 W3 W1 138.3(6) . . ?
Se21 W3 W1 117.02(7) . . ?
Se31 W3 W1 57.63(6) . . ?
Te4 W3 W1 58.63(4) . . ?
Te32 W3 W1 58.77(4) . . ?
Te22 W3 W1 98.75(5) . . ?
C32 W3 W2 127.2(7) . . ?
C31 W3 W2 140.3(5) . . ?
Se21 W3 W2 57.66(6) . . ?
Se31 W3 W2 116.99(6) . . ?
Te4 W3 W2 58.70(4) . . ?
Te32 W3 W2 98.55(5) . . ?
Te22 W3 W2 58.91(4) . . ?
W1 W3 W2 60.08(3) . . ?
C42 W4 C41 75.3(7) . . ?
C42 W4 Se41 86.9(5) . . ?
C41 W4 Se41 97.0(6) . . ?
C42 W4 Se61 85.7(5) . . ?
C41 W4 Se61 96.4(6) . . ?
Se41 W4 Se61 162.44(8) . . ?
C42 W4 Te42 132.0(5) . . ?
C41 W4 Te42 80.6(6) . . ?
Se41 W4 Te42 55.51(5) . . ?
Se61 W4 Te42 138.42(7) . . ?
C42 W4 Te2 81.4(5) . . ?
C41 W4 Te2 156.7(5) . . ?
Se41 W4 Te2 81.79(6) . . ?
Se61 W4 Te2 81.39(7) . . ?
Te42 W4 Te2 116.30(6) . . ?
C42 W4 Te62 130.7(5) . . ?
C41 W4 Te62 79.9(6) . . ?
Se41 W4 Te62 138.45(6) . . ?
Se61 W4 Te62 55.55(7) . . ?
Te42 W4 Te62 83.35(5) . . ?
Te2 W4 Te62 116.29(6) . . ?
C42 W4 W5 127.5(5) . . ?
C41 W4 W5 139.3(6) . . ?
Se41 W4 W5 57.34(6) . . ?
Se61 W4 W5 116.51(6) . . ?
Te42 W4 W5 58.95(4) . . ?
Te2 W4 W5 58.43(4) . . ?
Te62 W4 W5 98.74(5) . . ?
C42 W4 W6 127.2(5) . . ?
C41 W4 W6 138.4(6) . . ?
Se41 W4 W6 116.57(6) . . ?
Se61 W4 W6 57.46(6) . . ?
Te42 W4 W6 98.07(5) . . ?
Te2 W4 W6 58.70(4) . . ?
Te62 W4 W6 58.81(4) . . ?
W5 W4 W6 59.82(3) . . ?
C51 W5 C52 74.4(8) . . ?
C51 W5 Se41 94.4(5) . . ?
C52 W5 Se41 88.3(7) . . ?
C51 W5 Se51 98.4(5) . . ?
C52 W5 Se51 83.3(7) . . ?
Se41 W5 Se51 162.30(7) . . ?
C51 W5 Te2 155.6(4) . . ?
C52 W5 Te2 81.4(6) . . ?
Se41 W5 Te2 82.26(6) . . ?
Se51 W5 Te2 81.06(6) . . ?
C51 W5 Te42 80.3(5) . . ?
C52 W5 Te42 133.7(7) . . ?
Se41 W5 Te42 55.47(5) . . ?
Se51 W5 Te42 138.99(6) . . ?
Te2 W5 Te42 116.09(6) . . ?
C51 W5 Te52 81.4(5) . . ?
C52 W5 Te52 128.4(7) . . ?
Se41 W5 Te52 139.04(6) . . ?
Se51 W5 Te52 55.78(6) . . ?
Te2 W5 Te52 116.69(6) . . ?
Te42 W5 Te52 83.80(5) . . ?
C51 W5 W6 140.3(5) . . ?
C52 W5 W6 126.1(6) . . ?
Se41 W5 W6 117.40(6) . . ?
Se51 W5 W6 57.53(6) . . ?
Te2 W5 W6 58.93(4) . . ?
Te42 W5 W6 97.90(5) . . ?
Te52 W5 W6 59.10(4) . . ?
C51 W5 W4 138.1(5) . . ?
C52 W5 W4 128.8(6) . . ?
Se41 W5 W4 57.84(6) . . ?
Se51 W5 W4 116.84(6) . . ?
Te2 W5 W4 58.80(4) . . ?
Te42 W5 W4 58.36(4) . . ?
Te52 W5 W4 99.38(5) . . ?
W6 W5 W4 60.15(3) . . ?
C61 W6 C62 77.1(10) . . ?
C61 W6 Se51 96.6(7) . . ?
C62 W6 Se51 85.9(6) . . ?
C61 W6 Se61 96.7(7) . . ?
C62 W6 Se61 84.3(6) . . ?
Se51 W6 Se61 161.27(8) . . ?
C61 W6 Te2 156.8(7) . . ?
C62 W6 Te2 79.7(7) . . ?
Se51 W6 Te2 81.05(6) . . ?
Se61 W6 Te2 81.52(7) . . ?
C61 W6 Te62 80.3(7) . . ?
C62 W6 Te62 130.8(6) . . ?
Se51 W6 Te62 140.15(7) . . ?
Se61 W6 Te62 55.64(7) . . ?
Te2 W6 Te62 116.14(6) . . ?
C61 W6 Te52 80.2(7) . . ?
C62 W6 Te52 132.3(7) . . ?
Se51 W6 Te52 55.81(6) . . ?
Se61 W6 Te52 139.99(7) . . ?
Te2 W6 Te52 115.92(6) . . ?
Te62 W6 Te52 84.75(5) . . ?
C61 W6 W5 138.7(7) . . ?
C62 W6 W5 126.5(6) . . ?
Se51 W6 W5 57.99(6) . . ?
Se61 W6 W5 117.04(7) . . ?
Te2 W6 W5 58.47(4) . . ?
Te62 W6 W5 98.84(5) . . ?
Te52 W6 W5 58.77(4) . . ?
C61 W6 W4 138.8(7) . . ?
C62 W6 W4 125.3(7) . . ?
Se51 W6 W4 117.16(6) . . ?
Se61 W6 W4 57.80(6) . . ?
Te2 W6 W4 58.61(4) . . ?
Te62 W6 W4 58.75(4) . . ?
Te52 W6 W4 99.06(5) . . ?
W5 W6 W4 60.02(3) . . ?
W5 Te2 W4 62.78(4) . . ?
W5 Te2 W6 62.60(4) . . ?
W4 Te2 W6 62.70(4) . . ?
W3 Te4 W1 62.88(4) . . ?
W3 Te4 W2 62.86(4) . . ?
W1 Te4 W2 62.89(4) . . ?
Se11 Te12 W1 60.62(6) . . ?
Se11 Te12 W2 60.08(6) . . ?
W1 Te12 W2 62.17(4) . . ?
Se21 Te22 W2 60.17(7) . . ?
Se21 Te22 W3 60.11(7) . . ?
W2 Te22 W3 62.04(4) . . ?
Se31 Te32 W3 60.91(6) . . ?
Se31 Te32 W1 60.63(6) . . ?
W3 Te32 W1 62.67(4) . . ?
Se41 Te42 W4 60.95(6) . . ?
Se41 Te42 W5 60.33(6) . . ?
W4 Te42 W5 62.69(4) . . ?
Se51 Te52 W5 60.55(6) . . ?
Se51 Te52 W6 60.07(6) . . ?
W5 Te52 W6 62.14(4) . . ?
Se61 Te62 W4 60.59(7) . . ?
Se61 Te62 W6 60.31(7) . . ?
W4 Te62 W6 62.45(4) . . ?
Te12 Se11 W2 64.44(7) . . ?
Te12 Se11 W1 63.94(7) . . ?
W2 Se11 W1 64.67(6) . . ?
Te22 Se21 W2 64.16(7) . . ?
Te22 Se21 W3 64.27(7) . . ?
W2 Se21 W3 64.70(6) . . ?
Te32 Se31 W1 63.67(6) . . ?
Te32 Se31 W3 63.40(6) . . ?
W1 Se31 W3 64.48(6) . . ?
Te32 Se31 K5 100.93(11) . . ?
W1 Se31 K5 150.77(12) . . ?
W3 Se31 K5 86.55(12) . . ?
Te42 Se41 W5 64.21(6) . . ?
Te42 Se41 W4 63.55(6) . . ?
W5 Se41 W4 64.81(6) . . ?
Te42 Se41 K1 103.76(11) . . ?
W5 Se41 K1 153.80(12) . . ?
W4 Se41 K1 89.04(11) . . ?
Te52 Se51 W6 64.11(7) . . ?
Te52 Se51 W5 63.67(7) . . ?
W6 Se51 W5 64.48(6) . . ?
Te62 Se61 W6 64.05(7) . . ?
Te62 Se61 W4 63.86(7) . . ?
W6 Se61 W4 64.73(6) . . ?
O2W K1 N11 91.1(6) . . ?
O2W K1 N22 77.7(6) . 2_656 ?
N11 K1 N22 94.2(6) . 2_656 ?
O2W K1 O1W 67.6(5) . . ?
N11 K1 O1W 97.5(6) . . ?
N22 K1 O1W 143.3(6) 2_656 . ?
O2W K1 O3W 85.5(5) . . ?
N11 K1 O3W 173.1(6) . . ?
N22 K1 O3W 90.9(5) 2_656 . ?
O1W K1 O3W 75.7(4) . . ?
O2W K1 N42 138.7(5) . . ?
N11 K1 N42 129.8(6) . . ?
N22 K1 N42 101.5(6) 2_656 . ?
O1W K1 N42 97.3(6) . . ?
O3W K1 N42 53.1(4) . . ?
O2W K1 Se41 129.6(5) . . ?
N11 K1 Se41 70.7(4) . . ?
N22 K1 Se41 147.3(4) 2_656 . ?
O1W K1 Se41 68.9(4) . . ?
O3W K1 Se41 107.0(3) . . ?
N42 K1 Se41 70.7(4) . . ?
O2W K1 K3 47.3(4) . 1_455 ?
N11 K1 K3 128.7(5) . 1_455 ?
N22 K1 K3 101.9(4) 2_656 1_455 ?
O1W K1 K3 45.2(4) . 1_455 ?
O3W K1 K3 45.3(3) . 1_455 ?
N42 K1 K3 94.2(4) . 1_455 ?
Se41 K1 K3 110.21(16) . 1_455 ?
O2W K1 K2 73.7(4) . . ?
N11 K1 K2 137.2(5) . . ?
N22 K1 K2 44.0(4) 2_656 . ?
O1W K1 K2 112.0(4) . . ?
O3W K1 K2 47.2(3) . . ?
N42 K1 K2 77.7(4) . . ?
Se41 K1 K2 148.17(18) . . ?
K3 K1 K2 67.30(14) 1_455 . ?
O2W K1 K6 112.5(4) . . ?
N11 K1 K6 93.4(4) . . ?
N22 K1 K6 34.8(4) 2_656 . ?
O1W K1 K6 169.1(4) . . ?
O3W K1 K6 93.4(3) . . ?
N42 K1 K6 75.5(5) . . ?
Se41 K1 K6 115.08(15) . . ?
K3 K1 K6 126.21(17) 1_455 . ?
K2 K1 K6 58.91(12) . . ?
O2W K1 K3 109.8(4) . . ?
N11 K1 K3 34.6(4) . . ?
N22 K1 K3 71.0(4) 2_656 . ?
O1W K1 K3 131.1(4) . . ?
O3W K1 K3 152.3(3) . . ?
N42 K1 K3 108.7(4) . . ?
Se41 K1 K3 81.39(12) . . ?
K3 K1 K3 156.8(2) 1_455 . ?
K2 K1 K3 113.55(16) . . ?
K6 K1 K3 59.67(12) . . ?
O5W K2 O6W 114.3(6) . . ?
O5W K2 N21 92.0(6) . 2_556 ?
O6W K2 N21 143.5(7) . 2_556 ?
O5W K2 N22 137.4(6) . 2_656 ?
O6W K2 N22 72.6(5) . 2_656 ?
N21 K2 N22 105.6(6) 2_556 2_656 ?
O5W K2 O7W 75.2(5) . . ?
O6W K2 O7W 70.2(7) . . ?
N21 K2 O7W 144.4(6) 2_556 . ?
N22 K2 O7W 68.0(5) 2_656 . ?
O5W K2 O3W 63.7(5) . . ?
O6W K2 O3W 140.0(6) . . ?
N21 K2 O3W 73.6(5) 2_556 . ?
N22 K2 O3W 84.2(5) 2_656 . ?
O7W K2 O3W 71.0(4) . . ?
O5W K2 O8W 66.6(6) . 1_455 ?
O6W K2 O8W 102.9(6) . 1_455 ?
N21 K2 O8W 63.5(6) 2_556 1_455 ?
N22 K2 O8W 155.7(6) 2_656 1_455 ?
O7W K2 O8W 134.0(7) . 1_455 ?
O3W K2 O8W 110.9(5) . 1_455 ?
O5W K2 O4W 126.3(6) . . ?
O6W K2 O4W 61.9(7) . . ?
N21 K2 O4W 82.3(6) 2_556 . ?
N22 K2 O4W 94.7(5) 2_656 . ?
O7W K2 O4W 132.0(6) . . ?
O3W K2 O4W 154.6(5) . . ?
O8W K2 O4W 63.3(6) 1_455 . ?
O5W K2 O12W 71.8(7) . 1_465 ?
O6W K2 O12W 50.2(7) . 1_465 ?
N21 K2 O12W 125.2(7) 2_556 1_465 ?
N22 K2 O12W 121.9(7) 2_656 1_465 ?
O7W K2 O12W 82.8(7) . 1_465 ?
O3W K2 O12W 132.5(7) . 1_465 ?
O8W K2 O12W 62.0(7) 1_455 1_465 ?
O4W K2 O12W 68.9(7) . 1_465 ?
O5W K2 K1 103.7(4) . . ?
O6W K2 K1 109.7(4) . . ?
N21 K2 K1 86.3(5) 2_556 . ?
N22 K2 K1 41.5(4) 2_656 . ?
O7W K2 K1 65.5(4) . . ?
O3W K2 K1 43.1(3) . . ?
O8W K2 K1 147.0(4) 1_455 . ?
O4W K2 K1 128.8(4) . . ?
O12W K2 K1 147.8(6) 1_465 . ?
O5W K2 K6 42.4(3) . 1_455 ?
O6W K2 K6 136.7(4) . 1_455 ?
N21 K2 K6 52.7(4) 2_556 1_455 ?
N22 K2 K6 150.7(4) 2_656 1_455 ?
O7W K2 K6 116.4(4) . 1_455 ?
O3W K2 K6 71.4(3) . 1_455 ?
O8W K2 K6 39.6(4) 1_455 1_455 ?
O4W K2 K6 100.4(4) . 1_455 ?
O12W K2 K6 87.0(5) 1_465 1_455 ?
K1 K2 K6 111.53(16) . 1_455 ?
O5W K2 K6 113.1(4) . . ?
O6W K2 K6 46.1(4) . . ?
N21 K2 K6 145.4(5) 2_556 . ?
N22 K2 K6 39.9(4) 2_656 . ?
O7W K2 K6 38.9(3) . . ?
O3W K2 K6 95.8(3) . . ?
O8W K2 K6 147.6(5) 1_455 . ?
O4W K2 K6 99.6(4) . . ?
O12W K2 K6 86.6(5) 1_465 . ?
K1 K2 K6 65.38(13) . . ?
K6 K2 K6 155.2(2) 1_455 . ?
O1W K3 O3W 76.6(5) 1_655 1_655 ?
O1W K3 N11 108.5(5) 1_655 . ?
O3W K3 N11 139.7(5) 1_655 . ?
O1W K3 N21 135.4(5) 1_655 2_656 ?
O3W K3 N21 77.9(5) 1_655 2_656 ?
N11 K3 N21 114.7(6) . 2_656 ?
O1W K3 O2W 65.3(5) 1_655 1_655 ?
O3W K3 O2W 83.6(5) 1_655 1_655 ?
N11 K3 O2W 135.7(5) . 1_655 ?
N21 K3 O2W 76.0(6) 2_656 1_655 ?
O1W K3 N41 114.6(6) 1_655 . ?
O3W K3 N41 64.7(6) 1_655 . ?
N11 K3 N41 77.8(6) . . ?
N21 K3 N41 85.7(6) 2_656 . ?
O2W K3 N41 146.2(7) 1_655 . ?
O1W K3 N12 64.1(6) 1_655 . ?
O3W K3 N12 131.9(5) 1_655 . ?
N11 K3 N12 81.3(5) . . ?
N21 K3 N12 111.4(6) 2_656 . ?
O2W K3 N12 56.0(5) 1_655 . ?
N41 K3 N12 157.2(7) . . ?
O1W K3 C11 93.8(5) 1_655 . ?
O3W K3 C11 150.4(5) 1_655 . ?
N11 K3 C11 19.6(4) . . ?
N21 K3 C11 124.7(5) 2_656 . ?
O2W K3 C11 118.2(5) 1_655 . ?
N41 K3 C11 95.6(6) . . ?
N12 K3 C11 62.5(5) . . ?
O1W K3 C21 147.4(5) 1_655 2_656 ?
O3W K3 C21 96.2(5) 1_655 2_656 ?
N11 K3 C21 97.6(5) . 2_656 ?
N21 K3 C21 18.8(5) 2_656 2_656 ?
O2W K3 C21 82.4(5) 1_655 2_656 ?
N41 K3 C21 89.4(6) . 2_656 ?
N12 K3 C21 102.2(6) . 2_656 ?
C11 K3 C21 106.0(6) . 2_656 ?
O1W K3 K1 45.2(4) 1_655 1_655 ?
O3W K3 K1 46.5(3) 1_655 1_655 ?
N11 K3 K1 153.6(4) . 1_655 ?
N21 K3 K1 91.3(4) 2_656 1_655 ?
O2W K3 K1 43.9(3) 1_655 1_655 ?
N41 K3 K1 109.9(5) . 1_655 ?
N12 K3 K1 85.5(4) . 1_655 ?
C11 K3 K1 137.6(4) . 1_655 ?
C21 K3 K1 107.4(4) 2_656 1_655 ?
O1W K3 K2 103.7(4) 1_655 1_655 ?
O3W K3 K2 42.2(3) 1_655 1_655 ?
N11 K3 K2 146.6(4) . 1_655 ?
N21 K3 K2 37.7(4) 2_656 1_655 ?
O2W K3 K2 67.2(4) 1_655 1_655 ?
N41 K3 K2 80.9(5) . 1_655 ?
N12 K3 K2 121.8(4) . 1_655 ?
C11 K3 K2 162.0(4) . 1_655 ?
C21 K3 K2 56.5(4) 2_656 1_655 ?
K1 K3 K2 58.99(13) 1_655 1_655 ?
O1W K3 K6 142.5(4) 1_655 . ?
O3W K3 K6 67.7(3) 1_655 . ?
N11 K3 K6 92.3(4) . . ?
N21 K3 K6 47.4(4) 2_656 . ?
O2W K3 K6 119.6(4) 1_655 . ?
N41 K3 K6 38.6(4) . . ?
N12 K3 K6 152.3(5) . . ?
C11 K3 K6 111.5(3) . . ?
C21 K3 K6 51.7(4) 2_656 . ?
K1 K3 K6 109.51(17) 1_655 . ?
K2 K3 K6 55.72(12) 1_655 . ?
O10W K4 N51 108.0(6) . 1_655 ?
O10W K4 N61 120.4(7) . 2_745 ?
N51 K4 N61 127.3(7) 1_655 2_745 ?
O10W K4 N31 110.7(8) . 1_655 ?
N51 K4 N31 74.9(6) 1_655 1_655 ?
N61 K4 N31 104.1(7) 2_745 1_655 ?
O10W K4 O12W 79.9(8) . . ?
N51 K4 O12W 159.7(8) 1_655 . ?
N61 K4 O12W 56.6(8) 2_745 . ?
N31 K4 O12W 84.8(8) 1_655 . ?
O10W K4 O11W 64.9(7) . . ?
N51 K4 O11W 135.4(6) 1_655 . ?
N61 K4 O11W 60.8(6) 2_745 . ?
N31 K4 O11W 149.7(6) 1_655 . ?
O12W K4 O11W 64.9(8) . . ?
O10W K4 N52 64.2(7) . 1_655 ?
N51 K4 N52 82.0(5) 1_655 1_655 ?
N61 K4 N52 100.3(6) 2_745 1_655 ?
N31 K4 N52 153.5(6) 1_655 1_655 ?
O12W K4 N52 118.0(7) . 1_655 ?
O11W K4 N52 54.6(5) . 1_655 ?
O10W K4 C51 94.3(6) . 1_655 ?
N51 K4 C51 20.2(5) 1_655 1_655 ?
N61 K4 C51 130.5(6) 2_745 1_655 ?
N31 K4 C51 93.5(6) 1_655 1_655 ?
O12W K4 C51 172.9(8) . 1_655 ?
O11W K4 C51 116.4(5) . 1_655 ?
N52 K4 C51 62.2(5) 1_655 1_655 ?
O10W K4 C61 135.4(7) . 2_745 ?
N51 K4 C61 107.7(7) 1_655 2_745 ?
N61 K4 C61 19.9(6) 2_745 2_745 ?
N31 K4 C61 103.8(6) 1_655 2_745 ?
O12W K4 C61 75.9(8) . 2_745 ?
O11W K4 C61 71.0(6) . 2_745 ?
N52 K4 C61 95.5(6) 1_655 2_745 ?
C51 K4 C61 111.2(6) 1_655 2_745 ?
O10W K4 K5 44.7(4) . . ?
N51 K4 K5 152.6(5) 1_655 . ?
N61 K4 K5 78.2(4) 2_745 . ?
N31 K4 K5 111.7(5) 1_655 . ?
O12W K4 K5 39.2(6) . . ?
O11W K4 K5 42.6(5) . . ?
N52 K4 K5 83.4(4) 1_655 . ?
C51 K4 K5 136.7(4) 1_655 . ?
C61 K4 K5 96.7(5) 2_745 . ?
O10W K4 K5 131.4(5) . 1_655 ?
N51 K4 K5 34.9(4) 1_655 1_655 ?
N61 K4 K5 107.7(5) 2_745 1_655 ?
N31 K4 K5 46.8(5) 1_655 1_655 ?
O12W K4 K5 126.5(6) . 1_655 ?
O11W K4 K5 158.3(5) . 1_655 ?
N52 K4 K5 115.1(4) 1_655 1_655 ?
C51 K4 K5 54.9(3) 1_655 1_655 ?
C61 K4 K5 92.9(5) 2_745 1_655 ?
K5 K4 K5 158.2(2) . 1_655 ?
O12W K5 N51 163.2(9) . . ?
O12W K5 N62 84.8(9) . 2_645 ?
N51 K5 N62 87.2(7) . 2_645 ?
O12W K5 O11W 73.2(9) . . ?
N51 K5 O11W 91.4(7) . . ?
N62 K5 O11W 85.0(7) 2_645 . ?
O12W K5 O10W 82.4(8) . . ?
N51 K5 O10W 97.9(7) . . ?
N62 K5 O10W 151.3(8) 2_645 . ?
O11W K5 O10W 66.8(7) . . ?
O12W K5 N31 118.4(8) . . ?
N51 K5 N31 71.4(6) . . ?
N62 K5 N31 67.0(7) 2_645 . ?
O11W K5 N31 147.3(5) . . ?
O10W K5 N31 141.3(6) . . ?
O12W K5 C31 120.4(8) . . ?
N51 K5 C31 73.6(6) . . ?
N62 K5 C31 86.6(7) 2_645 . ?
O11W K5 C31 163.2(6) . . ?
O10W K5 C31 121.9(6) . . ?
N31 K5 C31 19.8(5) . . ?
O12W K5 Se31 126.7(8) . . ?
N51 K5 Se31 67.5(5) . . ?
N62 K5 Se31 139.9(5) 2_645 . ?
O11W K5 Se31 124.4(5) . . ?
O10W K5 Se31 66.3(4) . . ?
N31 K5 Se31 75.4(4) . . ?
C31 K5 Se31 57.3(4) . . ?
O12W K5 K4 45.0(7) . . ?
N51 K5 K4 127.7(5) . . ?
N62 K5 K4 114.9(5) 2_645 . ?
O11W K5 K4 48.3(4) . . ?
O10W K5 K4 41.5(4) . . ?
N31 K5 K4 160.1(4) . . ?
C31 K5 K4 148.1(4) . . ?
Se31 K5 K4 105.16(17) . . ?
O12W K5 K4 142.8(7) . 1_455 ?
N51 K5 K4 36.8(5) . 1_455 ?
N62 K5 K4 59.4(5) 2_645 1_455 ?
O11W K5 K4 110.3(5) . 1_455 ?
O10W K5 K4 134.0(5) . 1_455 ?
N31 K5 K4 41.0(4) . 1_455 ?
C31 K5 K4 53.0(4) . 1_455 ?
Se31 K5 K4 83.28(14) . 1_455 ?
K4 K5 K4 158.2(2) . 1_455 ?
O8W K6 O7W 145.5(8) . . ?
O8W K6 N22 111.8(7) . 2_656 ?
O7W K6 N22 71.8(5) . 2_656 ?
O8W K6 O5W 70.5(7) . 1_655 ?
O7W K6 O5W 123.0(6) . 1_655 ?
N22 K6 O5W 152.3(5) 2_656 1_655 ?
O8W K6 N41 130.7(7) . . ?
O7W K6 N41 83.8(6) . . ?
N22 K6 N41 78.9(6) 2_656 . ?
O5W K6 N41 79.7(7) 1_655 . ?
O8W K6 O6W 81.2(6) . . ?
O7W K6 O6W 67.8(6) . . ?
N22 K6 O6W 69.3(6) 2_656 . ?
O5W K6 O6W 136.3(6) 1_655 . ?
N41 K6 O6W 142.4(6) . . ?
O8W K6 C22 92.9(6) . 2_656 ?
O7W K6 C22 90.8(6) . 2_656 ?
N22 K6 C22 19.8(5) 2_656 2_656 ?
O5W K6 C22 141.2(6) 1_655 2_656 ?
N41 K6 C22 86.3(7) . 2_656 ?
O6W K6 C22 70.6(7) . 2_656 ?
O8W K6 N62 62.2(7) . 2_655 ?
O7W K6 N62 95.8(6) . 2_655 ?
N22 K6 N62 147.8(6) 2_656 2_655 ?
O5W K6 N62 59.1(6) 1_655 2_655 ?
N41 K6 N62 130.5(7) . 2_655 ?
O6W K6 N62 78.5(6) . 2_655 ?
C22 K6 N62 143.1(6) 2_656 2_655 ?
O8W K6 N21 60.3(6) . 2_656 ?
O7W K6 N21 146.6(5) . 2_656 ?
N22 K6 N21 77.8(5) 2_656 2_656 ?
O5W K6 N21 80.3(5) 1_655 2_656 ?
N41 K6 N21 76.9(6) . 2_656 ?
O6W K6 N21 113.9(6) . 2_656 ?
C22 K6 N21 61.3(5) 2_656 2_656 ?
N62 K6 N21 117.5(5) 2_655 2_656 ?
O8W K6 K2 46.2(5) . 1_655 ?
O7W K6 K2 162.6(4) . 1_655 ?
N22 K6 K2 119.7(4) 2_656 1_655 ?
O5W K6 K2 40.9(4) 1_655 1_655 ?
N41 K6 K2 85.8(5) . 1_655 ?
O6W K6 K2 127.2(4) . 1_655 ?
C22 K6 K2 102.4(4) 2_656 1_655 ?
N62 K6 K2 80.5(4) 2_655 1_655 ?
N21 K6 K2 41.9(3) 2_656 1_655 ?
O8W K6 K2 117.6(5) . . ?
O7W K6 K2 41.8(4) . . ?
N22 K6 K2 41.7(4) 2_656 . ?
O5W K6 K2 163.1(4) 1_655 . ?
N41 K6 K2 102.1(5) . . ?
O6W K6 K2 40.3(4) . . ?
C22 K6 K2 55.5(4) 2_656 . ?
N62 K6 K2 110.0(4) 2_655 . ?
N21 K6 K2 116.6(3) 2_656 . ?
K2 K6 K2 155.2(2) 1_655 . ?
O8W K6 K3 96.6(5) . . ?
O7W K6 K3 116.1(4) . . ?
N22 K6 K3 71.4(4) 2_656 . ?
O5W K6 K3 80.9(4) 1_655 . ?
N41 K6 K3 39.1(4) . . ?
O6W K6 K3 136.4(5) . . ?
C22 K6 K3 66.0(4) 2_656 . ?
N62 K6 K3 138.6(4) 2_655 . ?
N21 K6 K3 38.1(4) 2_656 . ?
K2 K6 K3 61.09(12) 1_655 . ?
K2 K6 K3 111.33(14) . . ?
K3 O1W K1 89.6(5) 1_455 . ?
K1 O2W K3 88.9(5) . 1_455 ?
K3 O3W K1 88.2(4) 1_455 . ?
K3 O3W K2 100.1(4) 1_455 . ?
K1 O3W K2 89.7(4) . . ?
K2 O5W K6 96.7(6) . 1_455 ?
K2 O6W K6 93.6(6) . . ?
K6 O7W K2 99.3(6) . . ?
K6 O8W K2 94.2(7) . 1_655 ?
K4 O10W K5 93.9(6) . . ?
K5 O11W K4 89.0(7) . . ?
K5 O12W K4 95.8(9) . . ?
K5 O12W K2 129.1(11) . 1_645 ?
K4 O12W K2 135.1(10) . 1_645 ?
C11 N11 K1 144.7(17) . . ?
C11 N11 K3 103.1(14) . . ?
K1 N11 K3 112.2(7) . . ?
C12 N12 K3 102.2(15) . . ?
C21 N21 K3 104.3(16) . 2_646 ?
C21 N21 K2 151.0(18) . 2_546 ?
K3 N21 K2 104.7(6) 2_646 2_546 ?
C21 N21 K6 93.7(16) . 2_646 ?
K3 N21 K6 94.5(6) 2_646 2_646 ?
K2 N21 K6 85.5(5) 2_546 2_646 ?
C22 N22 K1 126.2(17) . 2_646 ?
C22 N22 K6 99.8(17) . 2_646 ?
K1 N22 K6 110.8(7) 2_646 2_646 ?
C22 N22 K2 124.0(18) . 2_646 ?
K1 N22 K2 94.5(5) 2_646 2_646 ?
K6 N22 K2 98.4(6) 2_646 2_646 ?
C31 N31 K4 119.2(17) . 1_455 ?
C31 N31 K5 90.0(15) . . ?
K4 N31 K5 92.2(6) 1_455 . ?
C41 N41 K6 143.0(18) . . ?
C41 N41 K3 114.7(17) . . ?
K6 N41 K3 102.3(7) . . ?
C42 N42 K1 89.4(15) . . ?
C51 N51 K5 144.5(16) . . ?
C51 N51 K4 106.3(13) . 1_455 ?
K5 N51 K4 108.4(7) . 1_455 ?
C52 N52 K4 102.1(17) . 1_455 ?
C61 N61 K4 104(2) . 2_755 ?
C62 N62 K5 130(2) . 2_655 ?
C62 N62 K6 103(2) . 2_645 ?
K5 N62 K6 127.1(9) 2_655 2_645 ?
N11 C11 W1 179(2) . . ?
N11 C11 K3 57.3(13) . . ?
W1 C11 K3 122.3(7) . . ?
N12 C12 W1 172.5(19) . . ?
N21 C21 W2 175(2) . . ?
N21 C21 K3 56.9(14) . 2_646 ?
W2 C21 K3 122.8(8) . 2_646 ?
N22 C22 W2 176(2) . . ?
N22 C22 K6 60.3(17) . 2_646 ?
W2 C22 K6 123.3(8) . 2_646 ?
N31 C31 W3 176.6(18) . . ?
N31 C31 K5 70.2(15) . . ?
W3 C31 K5 106.8(7) . . ?
N32 C32 W3 177(3) . . ?
N41 C41 W4 175(2) . . ?
N42 C42 W4 172.1(18) . . ?
N51 C51 W5 175.7(18) . . ?
N51 C51 K4 53.5(12) . 1_455 ?
W5 C51 K4 123.8(6) . 1_455 ?
N52 C52 W5 175(2) . . ?
N61 C61 W6 171(3) . . ?
N61 C61 K4 56.4(19) . 2_755 ?
W6 C61 K4 115.4(9) . 2_755 ?
N62 C62 W6 177(3) . . ?

loop_
_geom_bond_atom_site_label_1
_geom_bond_atom_site_label_2
_geom_bond_distance
_geom_bond_site_symmetry_2
_geom_bond_publ_flag
W1 C12 2.100(19) . ?
W1 C11 2.13(2) . ?
W1 Se31 2.643(2) . ?
W1 Se11 2.652(3) . ?
W1 Te4 2.7095(16) . ?
W1 Te32 2.7186(17) . ?
W1 Te12 2.7336(17) . ?
W1 W3 2.8245(13) . ?
W1 W2 2.8285(13) . ?
W2 C22 2.16(3) . ?
W2 C21 2.18(2) . ?
W2 Se11 2.637(3) . ?
W2 Se21 2.640(3) . ?
W2 Te4 2.7128(15) . ?
W2 Te22 2.7393(17) . ?
W2 Te12 2.7444(17) . ?
W2 W3 2.8255(13) . ?
W3 C32 2.13(2) . ?
W3 C31 2.13(2) . ?
W3 Se21 2.640(3) . ?
W3 Se31 2.651(2) . ?
W3 Te4 2.7052(16) . ?
W3 Te32 2.7126(18) . ?
W3 Te22 2.7431(17) . ?
W4 C42 2.11(2) . ?
W4 C41 2.14(2) . ?
W4 Se41 2.646(2) . ?
W4 Se61 2.650(3) . ?
W4 Te42 2.7102(18) . ?
W4 Te2 2.7208(16) . ?
W4 Te62 2.7311(18) . ?
W4 W5 2.8286(13) . ?
W4 W6 2.8323(13) . ?
W5 C51 2.154(18) . ?
W5 C52 2.19(2) . ?
W5 Se41 2.632(2) . ?
W5 Se51 2.653(3) . ?
W5 Te2 2.7102(16) . ?
W5 Te42 2.7271(17) . ?
W5 Te52 2.7303(17) . ?
W5 W6 2.8228(13) . ?
W6 C61 2.14(3) . ?
W6 C62 2.15(2) . ?
W6 Se51 2.639(2) . ?
W6 Se61 2.640(3) . ?
W6 Te2 2.7235(16) . ?
W6 Te62 2.7328(18) . ?
W6 Te52 2.7397(18) . ?
Te12 Se11 2.506(3) . ?
Te22 Se21 2.513(3) . ?
Te32 Se31 2.506(2) . ?
Te42 Se41 2.495(2) . ?
Te52 Se51 2.519(3) . ?
Te62 Se61 2.509(3) . ?
Se31 K5 3.881(7) . ?
Se41 K1 3.668(6) . ?
K1 O2W 2.765(16) . ?
K1 N11 2.770(17) . ?
K1 N22 2.82(2) 2_656 ?
K1 O1W 2.830(18) . ?
K1 O3W 2.896(15) . ?
K1 N42 3.34(2) . ?
K1 K3 3.989(7) 1_455 ?
K1 K2 4.242(8) . ?
K1 K6 4.667(8) . ?
K1 K3 4.689(7) . ?
K2 O5W 2.84(2) . ?
K2 O6W 2.85(2) . ?
K2 N21 2.884(19) 2_556 ?
K2 N22 2.956(18) 2_656 ?
K2 O7W 2.967(19) . ?
K2 O3W 3.113(16) . ?
K2 O8W 3.12(2) 1_455 ?
K2 O4W 3.20(2) . ?
K2 O12W 3.44(3) 1_465 ?
K2 K6 4.310(8) 1_455 ?
K2 K6 4.396(8) . ?
K3 O1W 2.831(17) 1_655 ?
K3 O3W 2.838(15) 1_655 ?
K3 N11 2.88(2) . ?
K3 N21 2.88(2) 2_656 ?
K3 O2W 2.930(17) 1_655 ?
K3 N41 3.00(2) . ?
K3 N12 3.12(2) . ?
K3 C11 3.33(2) . ?
K3 C21 3.33(2) 2_656 ?
K3 K1 3.989(7) 1_655 ?
K3 K2 4.566(8) 1_655 ?
K3 K6 4.655(8) . ?
K4 O10W 2.78(2) . ?
K4 N51 2.83(2) 1_655 ?
K4 N61 2.91(3) 2_745 ?
K4 N31 2.94(2) 1_655 ?
K4 O12W 2.97(3) . ?
K4 O11W 3.12(2) . ?
K4 N52 3.15(2) 1_655 ?
K4 C51 3.373(18) 1_655 ?
K4 C61 3.39(3) 2_745 ?
K4 K5 4.180(8) . ?
K4 K5 4.479(7) 1_655 ?
K5 O12W 2.65(3) . ?
K5 N51 2.698(19) . ?
K5 N62 2.77(3) 2_645 ?
K5 O11W 2.83(3) . ?
K5 O10W 2.94(2) . ?
K5 N31 3.27(2) . ?
K5 C31 3.47(2) . ?
K5 K4 4.479(7) 1_455 ?
K6 O8W 2.75(2) . ?
K6 O7W 2.798(17) . ?
K6 N22 2.851(19) 2_656 ?
K6 O5W 2.924(17) 1_655 ?
K6 N41 2.97(2) . ?
K6 O6W 3.17(2) . ?
K6 C22 3.23(3) 2_656 ?
K6 N62 3.34(3) 2_655 ?
K6 N21 3.44(2) 2_656 ?
K6 K2 4.310(8) 1_655 ?
O1W K3 2.831(17) 1_455 ?
O2W K3 2.930(17) 1_455 ?
O3W K3 2.838(14) 1_455 ?
O5W K6 2.924(17) 1_455 ?
O8W K2 3.12(2) 1_655 ?
O12W K2 3.44(3) 1_645 ?
N11 C11 1.15(3) . ?
N12 C12 1.15(3) . ?
N21 C21 1.11(3) . ?
N21 K3 2.88(2) 2_646 ?
N21 K2 2.884(18) 2_546 ?
N21 K6 3.44(2) 2_646 ?
N22 C22 1.11(3) . ?
N22 K1 2.82(2) 2_646 ?
N22 K6 2.851(19) 2_646 ?
N22 K2 2.956(18) 2_646 ?
N31 C31 1.18(3) . ?
N31 K4 2.94(2) 1_455 ?
N32 C32 1.16(3) . ?
N41 C41 1.17(3) . ?
N42 C42 1.24(3) . ?
N51 C51 1.21(3) . ?
N51 K4 2.83(2) 1_455 ?
N52 C52 1.12(3) . ?
N52 K4 3.15(2) 1_455 ?
N61 C61 1.19(3) . ?
N61 K4 2.91(3) 2_755 ?
N62 C62 1.18(3) . ?
N62 K5 2.77(3) 2_655 ?
N62 K6 3.34(3) 2_645 ?
C21 K3 3.33(2) 2_646 ?
C22 K6 3.23(3) 2_646 ?
C51 K4 3.373(18) 1_455 ?
C61 K4 3.39(3) 2_755 ?
